data_4067341
loop_
_publ_author_name
'Rosen, Evelyn L.'
'Sung, Daphne H.'
'Chen, Zheng'
'Lynch, Vincent M.'
'Bielawski, Christopher W.'

_publ_section_title
;
 Olefin Metathesis Catalysts Containing Acyclic Diaminocarbenes
;
_journal_issue 1
_journal_name_full Organometallics
_journal_page_first 250
_journal_paper_doi 10.1021/om9008718
_journal_volume 29
_journal_year 2010
_chemical_formula_moiety 'C10 H12 O, C27 H40 N2, Ru, 2 Cl'
_chemical_formula_sum 'C37 H52 Cl2 N2 O Ru'
_chemical_formula_weight 712.78
_chemical_name_systematic
;
 ?
;
_space_group_IT_number 14
_symmetry_cell_setting monoclinic
_symmetry_space_group_name_Hall '-P 2yn'
_symmetry_space_group_name_H-M 'P 1 21/n 1'
_atom_sites_solution_hydrogens geom
_atom_sites_solution_primary direct
_atom_sites_solution_secondary difmap
_audit_creation_method SHELXL-97
_cell_angle_alpha 90.00
_cell_angle_beta 91.193(5)
_cell_angle_gamma 90.00
_cell_formula_units_Z 4
_cell_length_a 10.0468(13)
_cell_length_b 20.897(3)
_cell_length_c 17.060(2)
_cell_measurement_reflns_used 19094
_cell_measurement_temperature 233(2)
_cell_measurement_theta_max 27.5
_cell_measurement_theta_min 2.0
_cell_volume 3580.9(8)
_computing_cell_refinement 'CrystalClear (Rigaku Inc., 2008)'
_computing_data_collection 'CrystalClear (Rigaku Inc., 2008)'
_computing_data_reduction 'CrystalClear (Rigaku Inc., 2008)'
_computing_molecular_graphics 'XP SHELXTL/PC, Siemens Analytical'
_computing_structure_refinement 'XL SHELXTL/PC, Siemens Analytical'
_computing_structure_solution
;

SIR97 - Altomare A., Burla M.C., Camalli M., Cascarano G.L., Giacovazzo C., 
Guagliardi A., Moliterni A.G.G., Polidori G.,Spagna R.
;
_diffrn_ambient_temperature 233(2)
_diffrn_measured_fraction_theta_full 0.983
_diffrn_measured_fraction_theta_max 0.983
_diffrn_measurement_device_type 'Rigaku SCX-Mini Mercury CCD'
_diffrn_measurement_method \w-scans
_diffrn_radiation_monochromator graphite
_diffrn_radiation_source 'fine-focus sealed tube'
_diffrn_radiation_type MoK\a
_diffrn_radiation_wavelength 0.71069
_diffrn_reflns_av_R_equivalents 0.0239
_diffrn_reflns_av_sigmaI/netI 0.0297
_diffrn_reflns_limit_h_max 13
_diffrn_reflns_limit_h_min -12
_diffrn_reflns_limit_k_max 23
_diffrn_reflns_limit_k_min -27
_diffrn_reflns_limit_l_max 17
_diffrn_reflns_limit_l_min -22
_diffrn_reflns_number 18769
_diffrn_reflns_theta_full 27.48
_diffrn_reflns_theta_max 27.48
_diffrn_reflns_theta_min 3.04
_exptl_absorpt_coefficient_mu 0.617
_exptl_absorpt_correction_T_max 0.91
_exptl_absorpt_correction_T_min 0.74
_exptl_absorpt_correction_type multi-scan
_exptl_absorpt_process_details
;
Abscor.  T. Higashi (2001).  The Rigaku Corporation, Tokyo, Japan.
;
_exptl_crystal_density_diffrn 1.322
_exptl_crystal_density_method 'not measured'
_exptl_crystal_description prisms
_exptl_crystal_F_000 1496
_exptl_crystal_size_max 0.30
_exptl_crystal_size_mid 0.26
_exptl_crystal_size_min 0.15
_refine_diff_density_max 0.547
_refine_diff_density_min -0.534
_refine_diff_density_rms 0.058
_refine_ls_extinction_method none
_refine_ls_goodness_of_fit_ref 1.045
_refine_ls_hydrogen_treatment constr
_refine_ls_matrix_type full
_refine_ls_number_parameters 399
_refine_ls_number_reflns 8060
_refine_ls_number_restraints 0
_refine_ls_restrained_S_all 1.045
_refine_ls_R_factor_all 0.0380
_refine_ls_R_factor_gt 0.0305
_refine_ls_shift/su_max 0.003
_refine_ls_shift/su_mean 0.000
_refine_ls_structure_factor_coef Fsqd
_refine_ls_weighting_details 'calc w=1/[\s^2^(Fo^2^)+(0.0313P)^2^+2.20P] where P=(Fo^2^+2Fc^2^)/3'
_refine_ls_weighting_scheme calc
_refine_ls_wR_factor_gt 0.0716
_refine_ls_wR_factor_ref 0.0755
_reflns_number_gt 6941
_reflns_number_total 8060
_reflns_threshold_expression >2sigma(I)
_cod_data_source_file om9008718_si_002.cif
_cod_data_source_block dipphg2
_cod_depositor_comments
;
The following automatic conversions were performed:

'_symmetry_cell_setting' value 'Monoclinic' changed to 'monoclinic'
according to /home/saulius/struct/CIF-dictionaries/cif_core.dic
dictionary named 'cif_core.dic' version 2.4.1 from 2010-06-29.

Automatic conversion script
Id: cif_fix_values 1715 2011-07-08 13:25:40Z adriana 
;
_cod_original_sg_symbol_H-M P21/n
_cod_database_code 4067341

loop_
_symmetry_equiv_pos_as_xyz
'x, y, z'
'-x+1/2, y+1/2, -z+1/2'
'-x, -y, -z'
'x-1/2, -y-1/2, z-1/2'

loop_
_atom_site_label
_atom_site_type_symbol
_atom_site_fract_x
_atom_site_fract_y
_atom_site_fract_z
_atom_site_U_iso_or_equiv
_atom_site_adp_type
_atom_site_occupancy
_atom_site_symmetry_multiplicity
_atom_site_calc_flag
_atom_site_refinement_flags
C1 C 0.63439(18) 0.29901(9) 0.46049(11) 0.0218(4) Uani 1 1 d .
C2 C 0.4966(2) 0.40082(11) 0.46858(15) 0.0391(5) Uani 1 1 d .
H16A H 0.4019 0.4098 0.4652 0.059 Uiso 1 1 calc R
H16B H 0.5427 0.4267 0.4305 0.059 Uiso 1 1 calc R
H16C H 0.5301 0.4109 0.5209 0.059 Uiso 1 1 calc R
C3 C 0.87012(19) 0.29331(10) 0.49417(14) 0.0306(4) Uani 1 1 d .
H27A H 0.9369 0.3197 0.5204 0.046 Uiso 1 1 d R
H27B H 0.9030 0.2793 0.4439 0.046 Uiso 1 1 d R
H27C H 0.8514 0.2562 0.5263 0.046 Uiso 1 1 d R
C4 C 0.39852(18) 0.30063(9) 0.42513(12) 0.0259(4) Uani 1 1 d .
C5 C 0.36468(19) 0.30234(10) 0.34518(12) 0.0284(4) Uani 1 1 d .
C6 C 0.2454(2) 0.27352(12) 0.32069(15) 0.0387(5) Uani 1 1 d .
H30 H 0.2216 0.2732 0.2671 0.046 Uiso 1 1 calc R
C7 C 0.1623(2) 0.24557(13) 0.37389(17) 0.0458(6) Uani 1 1 d .
H15 H 0.0826 0.2261 0.3565 0.055 Uiso 1 1 calc R
C8 C 0.1959(2) 0.24616(12) 0.45258(16) 0.0428(6) Uani 1 1 d .
H14 H 0.1374 0.2275 0.4883 0.051 Uiso 1 1 calc R
C9 C 0.3137(2) 0.27349(11) 0.48081(13) 0.0327(5) Uani 1 1 d .
C10 C 0.4867(3) 0.29125(14) 0.21777(15) 0.0493(6) Uani 1 1 d .
H10A H 0.5420 0.3143 0.1814 0.074 Uiso 1 1 calc R
H10B H 0.4063 0.2767 0.1907 0.074 Uiso 1 1 calc R
H10C H 0.5352 0.2546 0.2384 0.074 Uiso 1 1 calc R
C11 C 0.4494(2) 0.33565(11) 0.28540(13) 0.0345(5) Uani 1 1 d .
H32 H 0.5329 0.3496 0.3122 0.041 Uiso 1 1 calc R
C12 C 0.3784(3) 0.39550(13) 0.25312(16) 0.0512(6) Uani 1 1 d .
H22A H 0.4349 0.4167 0.2157 0.077 Uiso 1 1 calc R
H22B H 0.3601 0.4245 0.2959 0.077 Uiso 1 1 calc R
H22C H 0.2954 0.3831 0.2274 0.077 Uiso 1 1 calc R
C13 C 0.3236(3) 0.20677(14) 0.60449(19) 0.0600(8) Uani 1 1 d .
H45A H 0.3518 0.2072 0.6592 0.090 Uiso 1 1 calc R
H45B H 0.3748 0.1751 0.5765 0.090 Uiso 1 1 calc R
H45C H 0.2298 0.1960 0.6006 0.090 Uiso 1 1 calc R
C14 C 0.3463(2) 0.27317(12) 0.56842(14) 0.0406(5) Uani 1 1 d .
H35 H 0.4416 0.2841 0.5757 0.049 Uiso 1 1 calc R
C15 C 0.2643(3) 0.32391(17) 0.61051(16) 0.0649(9) Uani 1 1 d .
H39A H 0.2842 0.3222 0.6664 0.097 Uiso 1 1 calc R
H39B H 0.1703 0.3157 0.6012 0.097 Uiso 1 1 calc R
H39C H 0.2865 0.3660 0.5906 0.097 Uiso 1 1 calc R
C16 C 0.77337(18) 0.39888(9) 0.49095(12) 0.0264(4) Uani 1 1 d .
C17 C 0.80571(19) 0.43500(10) 0.42483(13) 0.0297(4) Uani 1 1 d .
C18 C 0.8355(2) 0.49980(11) 0.43647(15) 0.0373(5) Uani 1 1 d .
H43 H 0.8563 0.5254 0.3931 0.045 Uiso 1 1 calc R
C19 C 0.8350(2) 0.52682(11) 0.51017(16) 0.0397(5) Uani 1 1 d .
H29 H 0.8541 0.5706 0.5166 0.048 Uiso 1 1 calc R
C20 C 0.8064(2) 0.48981(11) 0.57433(14) 0.0362(5) Uani 1 1 d .
H24 H 0.8073 0.5087 0.6244 0.043 Uiso 1 1 calc R
C21 C 0.7760(2) 0.42475(10) 0.56694(13) 0.0301(4) Uani 1 1 d .
C22 C 0.9563(3) 0.39515(15) 0.31894(16) 0.0533(7) Uani 1 1 d .
H46A H 0.9573 0.3724 0.2694 0.080 Uiso 1 1 calc R
H46B H 1.0030 0.3702 0.3588 0.080 Uiso 1 1 calc R
H46C H 0.9999 0.4363 0.3132 0.080 Uiso 1 1 calc R
C23 C 0.8114(2) 0.40560(12) 0.34338(13) 0.0382(5) Uani 1 1 d .
H20 H 0.7673 0.3633 0.3451 0.046 Uiso 1 1 calc R
C24 C 0.7387(3) 0.44605(15) 0.28167(16) 0.0568(7) Uani 1 1 d .
H42A H 0.7365 0.4233 0.2321 0.085 Uiso 1 1 calc R
H42B H 0.7850 0.4864 0.2755 0.085 Uiso 1 1 calc R
H42C H 0.6484 0.4541 0.2982 0.085 Uiso 1 1 calc R
C25 C 0.8795(3) 0.37980(15) 0.68961(16) 0.0611(8) Uani 1 1 d .
H34A H 0.9506 0.3626 0.6583 0.092 Uiso 1 1 calc R
H34B H 0.8646 0.3519 0.7340 0.092 Uiso 1 1 calc R
H34C H 0.9042 0.4221 0.7084 0.092 Uiso 1 1 calc R
C26 C 0.7513(3) 0.38442(12) 0.63922(14) 0.0423(6) Uani 1 1 d .
H28 H 0.7271 0.3407 0.6217 0.051 Uiso 1 1 calc R
C27 C 0.6377(3) 0.41019(17) 0.68835(18) 0.0676(9) Uani 1 1 d .
H40A H 0.6208 0.3808 0.7310 0.101 Uiso 1 1 calc R
H40B H 0.5581 0.4144 0.6557 0.101 Uiso 1 1 calc R
H40C H 0.6622 0.4517 0.7096 0.101 Uiso 1 1 calc R
C28 C 0.5140(2) 0.16752(10) 0.41702(12) 0.0283(4) Uani 1 1 d .
H9 H 0.4398 0.1934 0.4053 0.034 Uiso 1 1 calc R
C29 C 0.5037(2) 0.09885(10) 0.40824(12) 0.0285(4) Uani 1 1 d .
C30 C 0.6159(2) 0.06089(10) 0.42206(12) 0.0292(4) Uani 1 1 d .
C31 C 0.6113(2) -0.00525(11) 0.41361(13) 0.0373(5) Uani 1 1 d .
H21 H 0.6880 -0.0302 0.4225 0.045 Uiso 1 1 calc R
C32 C 0.4918(3) -0.03368(11) 0.39189(14) 0.0440(6) Uani 1 1 d .
H18 H 0.4874 -0.0784 0.3862 0.053 Uiso 1 1 calc R
C33 C 0.3789(3) 0.00252(12) 0.37842(14) 0.0429(6) Uani 1 1 d .
H44 H 0.2984 -0.0175 0.3637 0.051 Uiso 1 1 calc R
C34 C 0.3841(2) 0.06853(11) 0.38660(13) 0.0362(5) Uani 1 1 d .
H19 H 0.3069 0.0931 0.3776 0.043 Uiso 1 1 calc R
C35 C 0.9133(3) 0.05179(15) 0.37555(18) 0.0581(7) Uani 1 1 d .
H49A H 0.8536 0.0246 0.3450 0.087 Uiso 1 1 calc R
H49B H 0.9987 0.0307 0.3824 0.087 Uiso 1 1 calc R
H49C H 0.9254 0.0921 0.3483 0.087 Uiso 1 1 calc R
C36 C 0.8545(2) 0.06433(11) 0.45483(15) 0.0378(5) Uani 1 1 d .
H12 H 0.8421 0.0231 0.4824 0.045 Uiso 1 1 calc R
C37 C 0.9405(2) 0.10771(13) 0.50497(18) 0.0526(7) Uani 1 1 d .
H26A H 0.8956 0.1170 0.5534 0.079 Uiso 1 1 calc R
H26B H 0.9566 0.1473 0.4770 0.079 Uiso 1 1 calc R
H26C H 1.0247 0.0867 0.5167 0.079 Uiso 1 1 calc R
N1 N 0.51975(15) 0.33198(8) 0.45201(10) 0.0248(3) Uani 1 1 d .
N2 N 0.74748(15) 0.33064(7) 0.48199(10) 0.0240(3) Uani 1 1 d .
Cl1 Cl 0.77397(5) 0.21712(3) 0.32888(3) 0.03523(12) Uani 1 1 d .
Cl2 Cl 0.66250(5) 0.19377(2) 0.58797(3) 0.03140(11) Uani 1 1 d .
Ru1 Ru 0.670321(14) 0.204546(7) 0.450765(9) 0.02200(5) Uani 1 1 d .
O1 O 0.72577(14) 0.09628(7) 0.44540(9) 0.0312(3) Uani 1 1 d .

loop_
_atom_site_aniso_label
_atom_site_aniso_U_11
_atom_site_aniso_U_22
_atom_site_aniso_U_33
_atom_site_aniso_U_23
_atom_site_aniso_U_13
_atom_site_aniso_U_12
C1 0.0243(9) 0.0234(9) 0.0180(9) 0.0010(7) 0.0020(7) 0.0013(7)
C2 0.0283(10) 0.0303(11) 0.0587(15) -0.0068(11) -0.0027(10) 0.0085(9)
C3 0.0236(9) 0.0273(10) 0.0409(12) -0.0025(9) -0.0040(8) 0.0028(8)
C4 0.0201(9) 0.0262(10) 0.0314(11) 0.0010(8) 0.0013(8) 0.0036(7)
C5 0.0230(9) 0.0298(10) 0.0323(11) 0.0007(9) -0.0007(8) 0.0043(8)
C6 0.0274(10) 0.0462(13) 0.0420(13) -0.0042(11) -0.0078(9) 0.0021(9)
C7 0.0212(10) 0.0528(15) 0.0634(17) -0.0036(13) -0.0025(10) -0.0048(10)
C8 0.0235(10) 0.0466(14) 0.0586(16) 0.0076(12) 0.0115(10) -0.0009(9)
C9 0.0250(10) 0.0352(11) 0.0380(12) 0.0046(9) 0.0062(9) 0.0057(8)
C10 0.0446(14) 0.0652(18) 0.0383(14) -0.0010(12) 0.0052(11) 0.0108(12)
C11 0.0309(11) 0.0454(13) 0.0273(11) 0.0031(10) -0.0010(8) -0.0014(9)
C12 0.0620(16) 0.0464(15) 0.0452(15) 0.0100(12) -0.0025(12) 0.0025(13)
C13 0.0473(15) 0.0672(19) 0.0662(19) 0.0340(16) 0.0165(13) 0.0084(13)
C14 0.0358(12) 0.0505(14) 0.0359(13) 0.0144(11) 0.0101(10) 0.0081(10)
C15 0.081(2) 0.078(2) 0.0371(15) 0.0062(15) 0.0147(14) 0.0302(17)
C16 0.0237(9) 0.0218(9) 0.0335(11) -0.0003(8) -0.0020(8) 0.0001(7)
C17 0.0253(9) 0.0295(10) 0.0343(11) 0.0041(9) -0.0012(8) -0.0012(8)
C18 0.0338(11) 0.0293(11) 0.0487(14) 0.0091(10) 0.0002(10) -0.0018(9)
C19 0.0327(11) 0.0239(11) 0.0625(16) -0.0042(11) -0.0029(10) -0.0007(9)
C20 0.0343(11) 0.0302(11) 0.0441(13) -0.0113(10) -0.0014(9) 0.0010(9)
C21 0.0301(10) 0.0278(10) 0.0324(11) -0.0034(9) -0.0004(8) -0.0003(8)
C22 0.0529(15) 0.0655(18) 0.0417(15) -0.0086(13) 0.0067(12) -0.0016(13)
C23 0.0447(13) 0.0400(13) 0.0298(11) 0.0053(10) -0.0005(9) -0.0092(10)
C24 0.0620(17) 0.0646(18) 0.0435(15) 0.0185(14) -0.0096(13) -0.0111(14)
C25 0.084(2) 0.0619(19) 0.0375(15) 0.0016(13) -0.0082(14) 0.0113(16)
C26 0.0601(15) 0.0359(12) 0.0313(12) -0.0061(10) 0.0068(11) -0.0041(11)
C27 0.078(2) 0.075(2) 0.0511(18) -0.0026(16) 0.0252(16) -0.0018(17)
C28 0.0273(10) 0.0285(10) 0.0289(11) 0.0010(8) -0.0026(8) -0.0004(8)
C29 0.0344(10) 0.0284(10) 0.0226(10) -0.0005(8) -0.0007(8) -0.0053(8)
C30 0.0372(11) 0.0271(10) 0.0232(10) -0.0040(8) 0.0009(8) -0.0037(8)
C31 0.0499(13) 0.0282(11) 0.0340(12) -0.0023(9) 0.0043(10) -0.0012(10)
C32 0.0650(16) 0.0280(11) 0.0391(14) -0.0055(10) 0.0059(12) -0.0131(11)
C33 0.0505(14) 0.0419(13) 0.0362(13) -0.0050(11) -0.0021(10) -0.0198(11)
C34 0.0384(12) 0.0397(12) 0.0303(11) -0.0012(10) -0.0038(9) -0.0096(10)
C35 0.0485(15) 0.0610(18) 0.0654(19) -0.0167(15) 0.0126(14) 0.0098(13)
C36 0.0346(11) 0.0297(11) 0.0490(14) -0.0045(10) -0.0038(10) 0.0093(9)
C37 0.0373(13) 0.0475(15) 0.0723(19) -0.0137(14) -0.0165(12) 0.0114(11)
N1 0.0220(8) 0.0248(8) 0.0275(9) -0.0001(7) 0.0004(6) 0.0022(6)
N2 0.0217(7) 0.0210(8) 0.0291(9) -0.0009(7) -0.0010(6) 0.0003(6)
Cl1 0.0377(3) 0.0412(3) 0.0271(3) 0.0003(2) 0.0066(2) 0.0014(2)
Cl2 0.0359(3) 0.0338(3) 0.0244(2) 0.0030(2) -0.00148(19) 0.0000(2)
Ru1 0.02208(8) 0.02167(9) 0.02217(9) -0.00111(6) -0.00117(6) 0.00070(6)
O1 0.0302(7) 0.0250(7) 0.0382(8) -0.0042(6) -0.0041(6) 0.0027(6)

loop_
_atom_type_symbol
_atom_type_description
_atom_type_scat_dispersion_real
_atom_type_scat_dispersion_imag
_atom_type_scat_source
C C 0.0033 0.0016 'International Tables Vol C Tables 4.2.6.8 and 6.1.1.4'
H H 0.0000 0.0000 'International Tables Vol C Tables 4.2.6.8 and 6.1.1.4'
N N 0.0061 0.0033 'International Tables Vol C Tables 4.2.6.8 and 6.1.1.4'
Cl Cl 0.1484 0.1585 'International Tables Vol C Tables 4.2.6.8 and 6.1.1.4'
Ru Ru -1.2594 0.8363 'International Tables Vol C Tables 4.2.6.8 and 6.1.1.4'
O O 0.0106 0.0060 'International Tables Vol C Tables 4.2.6.8 and 6.1.1.4'

loop_
_geom_angle_atom_site_label_1
_geom_angle_atom_site_label_2
_geom_angle_atom_site_label_3
_geom_angle
N1 C1 N2 119.24(16)
N1 C1 Ru1 130.29(14)
N2 C1 Ru1 110.42(13)
N1 C2 H16A 109.5
N1 C2 H16B 109.5
H16A C2 H16B 109.5
N1 C2 H16C 109.5
H16A C2 H16C 109.5
H16B C2 H16C 109.5
N2 C3 H27A 109.5
N2 C3 H27B 109.5
H27A C3 H27B 109.5
N2 C3 H27C 109.4
H27A C3 H27C 109.5
H27B C3 H27C 109.5
C5 C4 C9 121.97(18)
C5 C4 N1 118.84(18)
C9 C4 N1 119.02(18)
C6 C5 C4 118.0(2)
C6 C5 C11 119.2(2)
C4 C5 C11 122.72(18)
C7 C6 C5 121.0(2)
C7 C6 H30 119.5
C5 C6 H30 119.5
C6 C7 C8 119.9(2)
C6 C7 H15 120.0
C8 C7 H15 120.0
C7 C8 C9 122.1(2)
C7 C8 H14 119.0
C9 C8 H14 119.0
C8 C9 C4 117.0(2)
C8 C9 C14 120.1(2)
C4 C9 C14 122.8(2)
C11 C10 H10A 109.5
C11 C10 H10B 109.5
H10A C10 H10B 109.5
C11 C10 H10C 109.5
H10A C10 H10C 109.5
H10B C10 H10C 109.5
C5 C11 C10 112.3(2)
C5 C11 C12 110.65(19)
C10 C11 C12 110.0(2)
C5 C11 H32 107.9
C10 C11 H32 107.9
C12 C11 H32 107.9
C11 C12 H22A 109.5
C11 C12 H22B 109.5
H22A C12 H22B 109.5
C11 C12 H22C 109.5
H22A C12 H22C 109.5
H22B C12 H22C 109.5
C14 C13 H45A 109.5
C14 C13 H45B 109.5
H45A C13 H45B 109.5
C14 C13 H45C 109.5
H45A C13 H45C 109.5
H45B C13 H45C 109.5
C9 C14 C15 110.5(2)
C9 C14 C13 111.5(2)
C15 C14 C13 110.6(2)
C9 C14 H35 108.0
C15 C14 H35 108.0
C13 C14 H35 108.0
C14 C15 H39A 109.5
C14 C15 H39B 109.5
H39A C15 H39B 109.5
C14 C15 H39C 109.5
H39A C15 H39C 109.5
H39B C15 H39C 109.5
C17 C16 C21 122.39(18)
C17 C16 N2 119.12(18)
C21 C16 N2 118.26(18)
C18 C17 C16 117.3(2)
C18 C17 C23 120.5(2)
C16 C17 C23 122.10(19)
C19 C18 C17 121.4(2)
C19 C18 H43 119.3
C17 C18 H43 119.3
C20 C19 C18 120.0(2)
C20 C19 H29 120.0
C18 C19 H29 120.0
C19 C20 C21 121.6(2)
C19 C20 H24 119.2
C21 C20 H24 119.2
C20 C21 C16 117.2(2)
C20 C21 C26 120.4(2)
C16 C21 C26 122.40(19)
C23 C22 H46A 109.5
C23 C22 H46B 109.5
H46A C22 H46B 109.5
C23 C22 H46C 109.5
H46A C22 H46C 109.5
H46B C22 H46C 109.5
C17 C23 C24 112.4(2)
C17 C23 C22 111.01(19)
C24 C23 C22 109.5(2)
C17 C23 H20 107.9
C24 C23 H20 107.9
C22 C23 H20 107.9
C23 C24 H42A 109.5
C23 C24 H42B 109.5
H42A C24 H42B 109.5
C23 C24 H42C 109.5
H42A C24 H42C 109.5
H42B C24 H42C 109.5
C26 C25 H34A 109.5
C26 C25 H34B 109.5
H34A C25 H34B 109.5
C26 C25 H34C 109.5
H34A C25 H34C 109.5
H34B C25 H34C 109.5
C21 C26 C27 112.7(2)
C21 C26 C25 109.9(2)
C27 C26 C25 110.0(2)
C21 C26 H28 108.0
C27 C26 H28 108.0
C25 C26 H28 108.0
C26 C27 H40A 109.5
C26 C27 H40B 109.5
H40A C27 H40B 109.5
C26 C27 H40C 109.5
H40A C27 H40C 109.5
H40B C27 H40C 109.5
C29 C28 Ru1 120.70(15)
C29 C28 H9 119.6
Ru1 C28 H9 119.6
C30 C29 C34 118.24(19)
C30 C29 C28 119.39(18)
C34 C29 C28 122.4(2)
O1 C30 C31 126.0(2)
O1 C30 C29 112.50(17)
C31 C30 C29 121.5(2)
C32 C31 C30 118.8(2)
C32 C31 H21 120.6
C30 C31 H21 120.6
C33 C32 C31 121.0(2)
C33 C32 H18 119.5
C31 C32 H18 119.5
C32 C33 C34 120.0(2)
C32 C33 H44 120.0
C34 C33 H44 120.0
C33 C34 C29 120.4(2)
C33 C34 H19 119.8
C29 C34 H19 119.8
C36 C35 H49A 109.5
C36 C35 H49B 109.5
H49A C35 H49B 109.5
C36 C35 H49C 109.5
H49A C35 H49C 109.5
H49B C35 H49C 109.5
O1 C36 C37 106.48(17)
O1 C36 C35 110.0(2)
C37 C36 C35 112.5(2)
O1 C36 H12 109.3
C37 C36 H12 109.3
C35 C36 H12 109.3
C36 C37 H26A 109.5
C36 C37 H26B 109.5
H26A C37 H26B 109.5
C36 C37 H26C 109.5
H26A C37 H26C 109.5
H26B C37 H26C 109.5
C1 N1 C4 120.91(16)
C1 N1 C2 127.72(16)
C4 N1 C2 111.36(15)
C1 N2 C16 130.63(16)
C1 N2 C3 118.29(16)
C16 N2 C3 110.95(15)
C28 Ru1 C1 106.60(8)
C28 Ru1 O1 77.41(7)
C1 Ru1 O1 175.79(6)
C28 Ru1 Cl2 103.05(7)
C1 Ru1 Cl2 90.12(5)
O1 Ru1 Cl2 87.66(4)
C28 Ru1 Cl1 99.28(7)
C1 Ru1 Cl1 92.67(5)
O1 Ru1 Cl1 87.90(4)
Cl2 Ru1 Cl1 155.68(2)
C30 O1 C36 119.16(16)
C30 O1 Ru1 109.94(12)
C36 O1 Ru1 130.58(12)

loop_
_geom_bond_atom_site_label_1
_geom_bond_atom_site_label_2
_geom_bond_distance
C1 N1 1.347(2)
C1 N2 1.358(2)
C1 Ru1 2.0141(19)
C2 N1 1.485(3)
C2 H16A 0.9700
C2 H16B 0.9700
C2 H16C 0.9700
C3 N2 1.469(2)
C3 H27A 0.9700
C3 H27B 0.9700
C3 H27C 0.9700
C4 C5 1.399(3)
C4 C9 1.409(3)
C4 N1 1.449(2)
C5 C6 1.397(3)
C5 C11 1.512(3)
C6 C7 1.376(3)
C6 H30 0.9400
C7 C8 1.378(4)
C7 H15 0.9400
C8 C9 1.391(3)
C8 H14 0.9400
C9 C14 1.523(3)
C10 C11 1.533(3)
C10 H10A 0.9700
C10 H10B 0.9700
C10 H10C 0.9700
C11 C12 1.536(3)
C11 H32 0.9900
C12 H22A 0.9700
C12 H22B 0.9700
C12 H22C 0.9700
C13 C14 1.537(4)
C13 H45A 0.9700
C13 H45B 0.9700
C13 H45C 0.9700
C14 C15 1.531(4)
C14 H35 0.9900
C15 H39A 0.9700
C15 H39B 0.9700
C15 H39C 0.9700
C16 C17 1.401(3)
C16 C21 1.404(3)
C16 N2 1.457(2)
C17 C18 1.400(3)
C17 C23 1.521(3)
C18 C19 1.378(3)
C18 H43 0.9400
C19 C20 1.375(3)
C19 H29 0.9400
C20 C21 1.398(3)
C20 H24 0.9400
C21 C26 1.518(3)
C22 C23 1.538(3)
C22 H46A 0.9700
C22 H46B 0.9700
C22 H46C 0.9700
C23 C24 1.524(3)
C23 H20 0.9900
C24 H42A 0.9700
C24 H42B 0.9700
C24 H42C 0.9700
C25 C26 1.537(4)
C25 H34A 0.9700
C25 H34B 0.9700
C25 H34C 0.9700
C26 C27 1.528(4)
C26 H28 0.9900
C27 H40A 0.9700
C27 H40B 0.9700
C27 H40C 0.9700
C28 C29 1.446(3)
C28 Ru1 1.833(2)
C28 H9 0.9400
C29 C30 1.395(3)
C29 C34 1.401(3)
C30 O1 1.380(2)
C30 C31 1.390(3)
C31 C32 1.383(3)
C31 H21 0.9400
C32 C33 1.378(4)
C32 H18 0.9400
C33 C34 1.387(3)
C33 H44 0.9400
C34 H19 0.9400
C35 C36 1.510(4)
C35 H49A 0.9700
C35 H49B 0.9700
C35 H49C 0.9700
C36 O1 1.461(2)
C36 C37 1.507(3)
C36 H12 0.9900
C37 H26A 0.9700
C37 H26B 0.9700
C37 H26C 0.9700
Cl1 Ru1 2.3596(6)
Cl2 Ru1 2.3545(6)
Ru1 O1 2.3322(14)

loop_
_geom_torsion_atom_site_label_1
_geom_torsion_atom_site_label_2
_geom_torsion_atom_site_label_3
_geom_torsion_atom_site_label_4
_geom_torsion
C9 C4 C5 C6 -2.8(3)
N1 C4 C5 C6 -178.10(18)
C9 C4 C5 C11 175.23(19)
N1 C4 C5 C11 0.0(3)
C4 C5 C6 C7 1.4(3)
C11 C5 C6 C7 -176.7(2)
C5 C6 C7 C8 0.4(4)
C6 C7 C8 C9 -1.1(4)
C7 C8 C9 C4 -0.3(3)
C7 C8 C9 C14 179.8(2)
C5 C4 C9 C8 2.2(3)
N1 C4 C9 C8 177.51(19)
C5 C4 C9 C14 -177.8(2)
N1 C4 C9 C14 -2.6(3)
C6 C5 C11 C10 -56.2(3)
C4 C5 C11 C10 125.8(2)
C6 C5 C11 C12 67.1(3)
C4 C5 C11 C12 -110.9(2)
C8 C9 C14 C15 -76.4(3)
C4 C9 C14 C15 103.7(3)
C8 C9 C14 C13 47.1(3)
C4 C9 C14 C13 -132.9(2)
C21 C16 C17 C18 -2.9(3)
N2 C16 C17 C18 -177.31(18)
C21 C16 C17 C23 175.96(19)
N2 C16 C17 C23 1.6(3)
C16 C17 C18 C19 0.9(3)
C23 C17 C18 C19 -177.9(2)
C17 C18 C19 C20 0.8(3)
C18 C19 C20 C21 -0.7(3)
C19 C20 C21 C16 -1.1(3)
C19 C20 C21 C26 177.1(2)
C17 C16 C21 C20 3.0(3)
N2 C16 C21 C20 177.45(17)
C17 C16 C21 C26 -175.2(2)
N2 C16 C21 C26 -0.7(3)
C18 C17 C23 C24 -47.9(3)
C16 C17 C23 C24 133.3(2)
C18 C17 C23 C22 75.1(3)
C16 C17 C23 C22 -103.7(2)
C20 C21 C26 C27 57.9(3)
C16 C21 C26 C27 -124.0(2)
C20 C21 C26 C25 -65.2(3)
C16 C21 C26 C25 112.9(2)
Ru1 C28 C29 C30 -3.1(3)
Ru1 C28 C29 C34 176.56(16)
C34 C29 C30 O1 -177.98(18)
C28 C29 C30 O1 1.7(3)
C34 C29 C30 C31 1.0(3)
C28 C29 C30 C31 -179.3(2)
O1 C30 C31 C32 178.0(2)
C29 C30 C31 C32 -0.8(3)
C30 C31 C32 C33 0.3(4)
C31 C32 C33 C34 0.0(4)
C32 C33 C34 C29 0.2(4)
C30 C29 C34 C33 -0.7(3)
C28 C29 C34 C33 179.6(2)
N2 C1 N1 C4 176.69(17)
Ru1 C1 N1 C4 -6.3(3)
N2 C1 N1 C2 -4.5(3)
Ru1 C1 N1 C2 172.55(17)
C5 C4 N1 C1 -94.6(2)
C9 C4 N1 C1 90.0(2)
C5 C4 N1 C2 86.4(2)
C9 C4 N1 C2 -89.0(2)
N1 C1 N2 C16 -7.2(3)
Ru1 C1 N2 C16 175.18(16)
N1 C1 N2 C3 177.42(17)
Ru1 C1 N2 C3 -0.2(2)
C17 C16 N2 C1 -84.3(3)
C21 C16 N2 C1 101.0(2)
C17 C16 N2 C3 91.3(2)
C21 C16 N2 C3 -83.4(2)
C29 C28 Ru1 C1 -176.48(16)
C29 C28 Ru1 O1 2.18(16)
C29 C28 Ru1 Cl2 -82.39(17)
C29 C28 Ru1 Cl1 87.90(16)
N1 C1 Ru1 C28 5.5(2)
N2 C1 Ru1 C28 -177.26(13)
N1 C1 Ru1 Cl2 -98.15(17)
N2 C1 Ru1 Cl2 79.07(13)
N1 C1 Ru1 Cl1 106.02(17)
N2 C1 Ru1 Cl1 -76.76(13)
C31 C30 O1 C36 7.0(3)
C29 C30 O1 C36 -174.12(18)
C31 C30 O1 Ru1 -178.89(18)
C29 C30 O1 Ru1 0.0(2)
C37 C36 O1 C30 -161.4(2)
C35 C36 O1 C30 76.4(3)
C37 C36 O1 Ru1 25.8(3)
C35 C36 O1 Ru1 -96.3(2)
C28 Ru1 O1 C30 -1.23(13)
Cl2 Ru1 O1 C30 102.70(12)
Cl1 Ru1 O1 C30 -101.22(12)
C28 Ru1 O1 C36 172.04(19)
Cl2 Ru1 O1 C36 -84.04(17)
Cl1 Ru1 O1 C36 72.05(17)
